data_4031280
loop_
_publ_author_name
'Singh, Vijay P.'
'Poon, Jia-Fei'
'Butcher, Ray J.'
'Lu, Xi'
'Mestres, Gemma'
'Ott, Marjam Karlsson'
'Engman, Lars'

_publ_section_title
;
 Effect of a Bromo Substituent on the Glutathione Peroxidase Activity of a
 Pyridoxine-like Diselenide.
;
_journal_issue 15
_journal_name_full 'The Journal of organic chemistry'
_journal_page_first 7385
_journal_page_last 7395
_journal_paper_doi 10.1021/acs.joc.5b00797
_journal_volume 80
_journal_year 2015
_chemical_formula_moiety 'C22 H22 Br2 N2 O10 Se'
_chemical_formula_sum 'C22 H22 Br2 N2 O10 Se'
_chemical_formula_weight 713.19
_chemical_name_systematic
;
 ?
;
_space_group_crystal_system monoclinic
_space_group_IT_number 14
_space_group_name_Hall '-P 2ybc'
_space_group_name_H-M_alt 'P 1 21/c 1'
_symmetry_space_group_name_Hall '-P 2ybc'
_symmetry_space_group_name_H-M 'P 1 21/c 1'
_atom_sites_solution_hydrogens geom
_audit_creation_method SHELXL-2014
_cell_angle_alpha 90
_cell_angle_beta 102.391(2)
_cell_angle_gamma 90
_cell_formula_units_Z 4
_cell_length_a 18.5268(6)
_cell_length_b 8.4433(4)
_cell_length_c 16.9773(7)
_cell_measurement_reflns_used 5445
_cell_measurement_temperature 120(2)
_cell_measurement_theta_max 30.590
_cell_measurement_theta_min 2.455
_cell_volume 2593.85(18)
_computing_cell_refinement 'Bruker Apex 2'
_computing_data_collection 'Bruker Apex 2'
_computing_data_reduction 'Bruker Apex 2'
_computing_molecular_graphics 'Bruker SHELXTL (Sheldrick, 2008)'
_computing_publication_material 'Bruker SHELXTL (Sheldrick, 2008)'
_computing_structure_refinement 'SHELXL-2014 (Sheldrick, 2008)'
_computing_structure_solution 'Sir92 (Altomare et al 1993)'
_diffrn_ambient_temperature 120(2)
_diffrn_measured_fraction_theta_full 0.982
_diffrn_measured_fraction_theta_max 0.890
_diffrn_measurement_device_type 'Bruker Apex 2'
_diffrn_measurement_method '\w scans'
_diffrn_radiation_type MoK\a
_diffrn_radiation_wavelength 0.71073
_diffrn_reflns_av_R_equivalents 0.0351
_diffrn_reflns_av_unetI/netI 0.0507
_diffrn_reflns_laue_measured_fraction_full 0.982
_diffrn_reflns_laue_measured_fraction_max 0.890
_diffrn_reflns_limit_h_max 24
_diffrn_reflns_limit_h_min -24
_diffrn_reflns_limit_k_max 11
_diffrn_reflns_limit_k_min -9
_diffrn_reflns_limit_l_max 21
_diffrn_reflns_limit_l_min -24
_diffrn_reflns_number 15892
_diffrn_reflns_point_group_measured_fraction_full 0.982
_diffrn_reflns_point_group_measured_fraction_max 0.890
_diffrn_reflns_theta_full 25.500
_diffrn_reflns_theta_max 31.017
_diffrn_reflns_theta_min 2.251
_exptl_absorpt_coefficient_mu 4.586
_exptl_absorpt_correction_T_max 0.7462
_exptl_absorpt_correction_T_min 0.5131
_exptl_absorpt_correction_type multi-scan
_exptl_absorpt_process_details 'Sadabs (Sheldrick, 1996)'
_exptl_crystal_colour yellow
_exptl_crystal_density_diffrn 1.826
_exptl_crystal_description block
_exptl_crystal_F_000 1408
_exptl_crystal_size_max 0.210
_exptl_crystal_size_mid 0.180
_exptl_crystal_size_min 0.120
_refine_diff_density_max 2.238
_refine_diff_density_min -0.914
_refine_diff_density_rms 0.137
_refine_ls_extinction_method none
_refine_ls_goodness_of_fit_ref 1.038
_refine_ls_hydrogen_treatment constr
_refine_ls_matrix_type full
_refine_ls_number_parameters 340
_refine_ls_number_reflns 7379
_refine_ls_number_restraints 0
_refine_ls_restrained_S_all 1.038
_refine_ls_R_factor_all 0.0759
_refine_ls_R_factor_gt 0.0489
_refine_ls_shift/su_max 0.001
_refine_ls_shift/su_mean 0.000
_refine_ls_structure_factor_coef Fsqd
_refine_ls_weighting_details 'w=1/[\s^2^(Fo^2^)+(0.0485P)^2^+7.2764P] where P=(Fo^2^+2Fc^2^)/3'
_refine_ls_weighting_scheme calc
_refine_ls_wR_factor_gt 0.1056
_refine_ls_wR_factor_ref 0.1163
_reflns_Friedel_coverage 0.000
_reflns_number_gt 5533
_reflns_number_total 7379
_reflns_threshold_expression 'I > 2\s(I)'
_cod_data_source_file jo5b00797_si_001.cif
_cod_data_source_block for_compound_7
_cod_depositor_comments 'Adding full bibliography for 4031279--4031280.cif.'
_cod_database_code 4031280
_shelx_space_group_comment
;
The symmetry employed for this shelxl refinement is uniquely defined
by the following loop, which should always be used as a source of
symmetry information in preference to the above space-group names.
They are only intended as comments.
;
_shelxl_version_number 2014-1

loop_
_space_group_symop_operation_xyz
'x, y, z'
'-x, y+1/2, -z+1/2'
'-x, -y, -z'
'x, -y-1/2, z-1/2'

loop_
_atom_site_label
_atom_site_type_symbol
_atom_site_fract_x
_atom_site_fract_y
_atom_site_fract_z
_atom_site_U_iso_or_equiv
_atom_site_adp_type
_atom_site_occupancy
_atom_site_site_symmetry_order
_atom_site_calc_flag
_atom_site_refinement_flags_posn
_atom_site_refinement_flags_adp
Se1 Se 0.81683(2) 0.86988(5) 0.69090(2) 0.02000(10) Uani 1 1 d . .
Br1A Br 0.70742(2) 0.59163(6) 0.93294(2) 0.02762(11) Uani 1 1 d . .
O1A O 0.66546(15) 0.7907(4) 0.59066(15) 0.0240(6) Uani 1 1 d . .
H1A H 0.6261 0.7581 0.5608 0.036 Uiso 1 1 calc R U
O2A O 0.55763(16) 0.3937(3) 0.81378(17) 0.0240(6) Uani 1 1 d . .
O3A O 0.52268(13) 0.6444(3) 0.83464(15) 0.0178(5) Uani 1 1 d . .
O4A O 0.53448(15) 0.6821(4) 0.56025(15) 0.0260(6) Uani 1 1 d . .
O5A O 0.48914(13) 0.5676(3) 0.65866(15) 0.0193(5) Uani 1 1 d . .
N1A N 0.74773(17) 0.7096(4) 0.79775(18) 0.0184(6) Uani 1 1 d . .
C1A C 0.73796(19) 0.7547(4) 0.7221(2) 0.0156(7) Uani 1 1 d . .
C2A C 0.69127(19) 0.6415(5) 0.8215(2) 0.0171(7) Uani 1 1 d . .
C3A C 0.62258(19) 0.6124(4) 0.7723(2) 0.0139(6) Uani 1 1 d . .
C4A C 0.61178(19) 0.6586(4) 0.6907(2) 0.0145(7) Uani 1 1 d . .
C5A C 0.67069(19) 0.7345(5) 0.6656(2) 0.0170(7) Uani 1 1 d . .
C6A C 0.56351(19) 0.5345(5) 0.8079(2) 0.0170(7) Uani 1 1 d . .
C7A C 0.4640(2) 0.5821(5) 0.8707(2) 0.0241(8) Uani 1 1 d . .
H7AA H 0.4853 0.5297 0.9227 0.029 Uiso 1 1 calc R U
H7AB H 0.4343 0.5034 0.8343 0.029 Uiso 1 1 calc R U
C8A C 0.4166(2) 0.7189(6) 0.8840(2) 0.0278(9) Uani 1 1 d . .
H8AA H 0.3756 0.6804 0.9068 0.042 Uiso 1 1 calc R U
H8AB H 0.3970 0.7717 0.8324 0.042 Uiso 1 1 calc R U
H8AC H 0.4463 0.7942 0.9214 0.042 Uiso 1 1 calc R U
C9A C 0.54128(19) 0.6376(5) 0.6302(2) 0.0177(7) Uani 1 1 d . .
C10A C 0.4165(2) 0.5533(6) 0.6027(2) 0.0296(10) Uani 1 1 d . .
H10A H 0.4167 0.4639 0.5650 0.035 Uiso 1 1 calc R U
H10B H 0.4045 0.6518 0.5710 0.035 Uiso 1 1 calc R U
C11A C 0.3618(2) 0.5249(6) 0.6532(3) 0.0294(9) Uani 1 1 d . .
H11A H 0.3123 0.5162 0.6185 0.044 Uiso 1 1 calc R U
H11B H 0.3628 0.6134 0.6908 0.044 Uiso 1 1 calc R U
H11C H 0.3740 0.4264 0.6836 0.044 Uiso 1 1 calc R U
Br1B Br 0.77923(2) 0.28185(5) 0.54294(3) 0.02847(11) Uani 1 1 d . .
O1B O 0.90090(15) 0.9354(3) 0.56853(16) 0.0197(5) Uani 1 1 d . .
H1B H 0.9201 0.9643 0.5304 0.029 Uiso 1 1 calc R U
O2B O 0.93629(14) 0.3237(3) 0.45494(17) 0.0226(6) Uani 1 1 d . .
O3B O 0.82902(14) 0.3848(3) 0.36994(16) 0.0201(6) Uani 1 1 d . .
O4B O 0.95271(14) 0.8882(3) 0.43879(16) 0.0204(5) Uani 1 1 d . .
O5B O 0.94924(14) 0.6416(3) 0.38795(15) 0.0173(5) Uani 1 1 d . .
N1B N 0.80346(15) 0.5848(4) 0.60180(18) 0.0157(6) Uani 1 1 d . .
C1B C 0.83186(18) 0.7289(4) 0.6071(2) 0.0147(7) Uani 1 1 d . .
C2B C 0.81871(19) 0.4898(4) 0.5451(2) 0.0153(7) Uani 1 1 d . .
C3B C 0.86147(18) 0.5309(4) 0.4904(2) 0.0147(7) Uani 1 1 d . .
C4B C 0.89004(17) 0.6855(4) 0.4948(2) 0.0141(7) Uani 1 1 d . .
C5B C 0.87576(18) 0.7867(4) 0.5554(2) 0.0139(6) Uani 1 1 d . .
C6B C 0.88175(19) 0.4035(4) 0.4366(2) 0.0157(7) Uani 1 1 d . .
C7B C 0.8405(2) 0.2484(5) 0.3199(3) 0.0300(10) Uani 1 1 d . .
H7BA H 0.8575 0.1555 0.3545 0.036 Uiso 1 1 calc R U
H7BB H 0.8784 0.2739 0.2888 0.036 Uiso 1 1 calc R U
C8B C 0.7687(2) 0.2124(5) 0.2640(3) 0.0300(9) Uani 1 1 d . .
H8BA H 0.7753 0.1240 0.2288 0.045 Uiso 1 1 calc R U
H8BB H 0.7516 0.3060 0.2311 0.045 Uiso 1 1 calc R U
H8BC H 0.7320 0.1835 0.2954 0.045 Uiso 1 1 calc R U
C9B C 0.93387(18) 0.7503(4) 0.4384(2) 0.0158(7) Uani 1 1 d . .
C10B C 0.9989(2) 0.6915(5) 0.3364(2) 0.0236(8) Uani 1 1 d . .
H10C H 1.0446 0.7380 0.3691 0.028 Uiso 1 1 calc R U
H10D H 0.9746 0.7716 0.2968 0.028 Uiso 1 1 calc R U
C11B C 1.0162(2) 0.5447(5) 0.2939(2) 0.0248(8) Uani 1 1 d . .
H11D H 1.0541 0.5689 0.2633 0.037 Uiso 1 1 calc R U
H11E H 0.9713 0.5073 0.2569 0.037 Uiso 1 1 calc R U
H11F H 1.0345 0.4621 0.3337 0.037 Uiso 1 1 calc R U

loop_
_atom_site_aniso_label
_atom_site_aniso_U_11
_atom_site_aniso_U_22
_atom_site_aniso_U_33
_atom_site_aniso_U_23
_atom_site_aniso_U_13
_atom_site_aniso_U_12
Se1 0.01952(18) 0.0205(2) 0.02299(18) -0.00881(15) 0.01124(13) -0.00595(14)
Br1A 0.0242(2) 0.0417(3) 0.01511(17) 0.00656(16) 0.00019(13) -0.00552(17)
O1A 0.0203(13) 0.0387(18) 0.0144(12) 0.0037(12) 0.0066(10) 0.0009(12)
O2A 0.0298(15) 0.0162(15) 0.0273(14) 0.0007(11) 0.0089(11) -0.0023(11)
O3A 0.0183(12) 0.0179(14) 0.0199(12) -0.0014(10) 0.0099(9) -0.0013(10)
O4A 0.0195(13) 0.0435(19) 0.0138(12) 0.0012(12) 0.0006(9) 0.0013(12)
O5A 0.0129(12) 0.0250(15) 0.0189(12) -0.0025(11) 0.0011(9) -0.0026(10)
N1A 0.0180(15) 0.0178(17) 0.0199(15) -0.0034(12) 0.0048(11) 0.0011(12)
C1A 0.0182(16) 0.0120(18) 0.0193(16) -0.0043(13) 0.0105(12) 0.0029(13)
C2A 0.0190(17) 0.0183(19) 0.0147(15) -0.0008(13) 0.0053(12) 0.0000(14)
C3A 0.0167(16) 0.0114(17) 0.0148(15) -0.0002(12) 0.0055(12) 0.0034(13)
C4A 0.0169(16) 0.0126(18) 0.0146(15) 0.0001(13) 0.0050(12) 0.0043(13)
C5A 0.0141(16) 0.023(2) 0.0150(15) -0.0026(14) 0.0054(12) 0.0025(14)
C6A 0.0168(17) 0.0169(19) 0.0163(16) 0.0000(13) 0.0012(12) -0.0002(13)
C7A 0.0209(19) 0.031(2) 0.0231(18) 0.0010(16) 0.0115(14) -0.0050(16)
C8A 0.0207(19) 0.039(3) 0.0250(19) -0.0059(18) 0.0079(15) -0.0020(17)
C9A 0.0155(16) 0.021(2) 0.0162(16) -0.0037(14) 0.0030(12) 0.0021(14)
C10A 0.0157(18) 0.045(3) 0.0248(19) -0.0105(19) -0.0020(14) -0.0034(17)
C11A 0.0177(19) 0.028(2) 0.041(2) 0.0053(19) 0.0032(16) -0.0060(16)
Br1B 0.0350(2) 0.0151(2) 0.0413(2) -0.00636(17) 0.02161(18) -0.01044(16)
O1B 0.0229(13) 0.0118(13) 0.0280(14) -0.0060(11) 0.0137(10) -0.0068(10)
O2B 0.0179(13) 0.0187(15) 0.0315(15) -0.0057(11) 0.0056(10) 0.0037(11)
O3B 0.0176(12) 0.0188(14) 0.0234(13) -0.0113(11) 0.0032(10) -0.0013(10)
O4B 0.0237(13) 0.0135(14) 0.0269(14) -0.0015(10) 0.0121(11) -0.0027(10)
O5B 0.0190(12) 0.0177(14) 0.0172(12) -0.0036(10) 0.0086(9) -0.0038(10)
N1B 0.0112(13) 0.0157(16) 0.0209(14) -0.0014(12) 0.0049(11) -0.0010(11)
C1B 0.0107(15) 0.0167(18) 0.0174(15) -0.0002(13) 0.0045(11) -0.0008(13)
C2B 0.0150(16) 0.0098(17) 0.0219(17) -0.0013(13) 0.0057(12) -0.0014(13)
C3B 0.0130(15) 0.0125(18) 0.0189(16) -0.0024(13) 0.0037(12) 0.0000(13)
C4B 0.0067(14) 0.0156(18) 0.0200(16) -0.0018(13) 0.0024(11) 0.0006(12)
C5B 0.0117(15) 0.0113(17) 0.0185(16) -0.0027(13) 0.0030(12) 0.0006(13)
C6B 0.0130(16) 0.0140(18) 0.0209(16) -0.0012(13) 0.0050(12) -0.0037(13)
C7B 0.030(2) 0.027(2) 0.035(2) -0.0150(18) 0.0101(17) 0.0006(18)
C8B 0.040(2) 0.024(2) 0.025(2) -0.0073(17) 0.0039(17) -0.0057(19)
C9B 0.0115(16) 0.0178(19) 0.0189(16) -0.0016(13) 0.0046(12) 0.0002(13)
C10B 0.0232(19) 0.024(2) 0.0279(19) -0.0002(16) 0.0161(15) -0.0058(16)
C11B 0.0210(19) 0.029(2) 0.0278(19) -0.0004(17) 0.0125(15) 0.0053(16)

loop_
_atom_type_symbol
_atom_type_description
_atom_type_scat_dispersion_real
_atom_type_scat_dispersion_imag
_atom_type_scat_source
C C 0.0033 0.0016 'International Tables Vol C Tables 4.2.6.8 and 6.1.1.4'
H H 0.0000 0.0000 'International Tables Vol C Tables 4.2.6.8 and 6.1.1.4'
N N 0.0061 0.0033 'International Tables Vol C Tables 4.2.6.8 and 6.1.1.4'
O O 0.0106 0.0060 'International Tables Vol C Tables 4.2.6.8 and 6.1.1.4'
Se Se -0.0929 2.2259 'International Tables Vol C Tables 4.2.6.8 and 6.1.1.4'
Br Br -0.2901 2.4595 'International Tables Vol C Tables 4.2.6.8 and 6.1.1.4'

loop_
_geom_angle_atom_site_label_1
_geom_angle_atom_site_label_2
_geom_angle_atom_site_label_3
_geom_angle
C1B Se1 C1A 97.46(15)
C5A O1A H1A 109.5
C6A O3A C7A 114.8(3)
C9A O5A C10A 116.3(3)
C1A N1A C2A 118.0(3)
N1A C1A C5A 123.0(3)
N1A C1A Se1 117.5(3)
C5A C1A Se1 119.2(3)
N1A C2A C3A 125.0(3)
N1A C2A Br1A 115.6(3)
C3A C2A Br1A 119.3(3)
C2A C3A C4A 117.5(3)
C2A C3A C6A 119.1(3)
C4A C3A C6A 123.5(3)
C5A C4A C3A 117.8(3)
C5A C4A C9A 117.9(3)
C3A C4A C9A 124.3(3)
O1A C5A C4A 123.0(3)
O1A C5A C1A 118.4(3)
C4A C5A C1A 118.6(3)
O2A C6A O3A 126.3(3)
O2A C6A C3A 123.5(3)
O3A C6A C3A 110.2(3)
O3A C7A C8A 107.4(3)
O3A C7A H7AA 110.2
C8A C7A H7AA 110.2
O3A C7A H7AB 110.2
C8A C7A H7AB 110.2
H7AA C7A H7AB 108.5
C7A C8A H8AA 109.5
C7A C8A H8AB 109.5
H8AA C8A H8AB 109.5
C7A C8A H8AC 109.5
H8AA C8A H8AC 109.5
H8AB C8A H8AC 109.5
O4A C9A O5A 124.4(3)
O4A C9A C4A 121.6(3)
O5A C9A C4A 114.0(3)
O5A C10A C11A 106.5(3)
O5A C10A H10A 110.4
C11A C10A H10A 110.4
O5A C10A H10B 110.4
C11A C10A H10B 110.4
H10A C10A H10B 108.6
C10A C11A H11A 109.5
C10A C11A H11B 109.5
H11A C11A H11B 109.5
C10A C11A H11C 109.5
H11A C11A H11C 109.5
H11B C11A H11C 109.5
C5B O1B H1B 109.5
C6B O3B C7B 114.3(3)
C9B O5B C10B 115.9(3)
C1B N1B C2B 117.5(3)
N1B C1B C5B 123.5(3)
N1B C1B Se1 120.2(3)
C5B C1B Se1 116.3(3)
N1B C2B C3B 125.0(3)
N1B C2B Br1B 115.6(3)
C3B C2B Br1B 119.4(3)
C2B C3B C4B 117.4(3)
C2B C3B C6B 118.6(3)
C4B C3B C6B 123.6(3)
C3B C4B C5B 118.4(3)
C3B C4B C9B 124.0(3)
C5B C4B C9B 117.6(3)
O1B C5B C4B 125.3(3)
O1B C5B C1B 116.6(3)
C4B C5B C1B 118.1(3)
O2B C6B O3B 125.2(3)
O2B C6B C3B 123.2(3)
O3B C6B C3B 111.4(3)
O3B C7B C8B 107.9(3)
O3B C7B H7BA 110.1
C8B C7B H7BA 110.1
O3B C7B H7BB 110.1
C8B C7B H7BB 110.1
H7BA C7B H7BB 108.4
C7B C8B H8BA 109.5
C7B C8B H8BB 109.5
H8BA C8B H8BB 109.5
C7B C8B H8BC 109.5
H8BA C8B H8BC 109.5
H8BB C8B H8BC 109.5
O4B C9B O5B 124.5(3)
O4B C9B C4B 123.0(3)
O5B C9B C4B 112.6(3)
O5B C10B C11B 106.0(3)
O5B C10B H10C 110.5
C11B C10B H10C 110.5
O5B C10B H10D 110.5
C11B C10B H10D 110.5
H10C C10B H10D 108.7
C10B C11B H11D 109.5
C10B C11B H11E 109.5
H11D C11B H11E 109.5
C10B C11B H11F 109.5
H11D C11B H11F 109.5
H11E C11B H11F 109.5

loop_
_geom_bond_atom_site_label_1
_geom_bond_atom_site_label_2
_geom_bond_distance
Se1 C1B 1.920(4)
Se1 C1A 1.922(4)
Br1A C2A 1.898(3)
O1A C5A 1.342(4)
O1A H1A 0.8400
O2A C6A 1.200(5)
O3A C6A 1.337(4)
O3A C7A 1.455(4)
O4A C9A 1.226(4)
O5A C9A 1.310(4)
O5A C10A 1.476(4)
N1A C1A 1.315(5)
N1A C2A 1.330(5)
C1A C5A 1.410(5)
C2A C3A 1.386(5)
C3A C4A 1.411(5)
C3A C6A 1.510(5)
C4A C5A 1.408(5)
C4A C9A 1.489(5)
C7A C8A 1.497(6)
C7A H7AA 0.9900
C7A H7AB 0.9900
C8A H8AA 0.9800
C8A H8AB 0.9800
C8A H8AC 0.9800
C10A C11A 1.481(6)
C10A H10A 0.9900
C10A H10B 0.9900
C11A H11A 0.9800
C11A H11B 0.9800
C11A H11C 0.9800
Br1B C2B 1.899(4)
O1B C5B 1.341(4)
O1B H1B 0.8400
O2B C6B 1.199(4)
O3B C6B 1.336(4)
O3B C7B 1.473(5)
O4B C9B 1.215(5)
O5B C9B 1.327(4)
O5B C10B 1.461(4)
N1B C1B 1.321(5)
N1B C2B 1.329(5)
C1B C5B 1.407(5)
C2B C3B 1.388(5)
C3B C4B 1.404(5)
C3B C6B 1.511(5)
C4B C5B 1.405(5)
C4B C9B 1.487(5)
C7B C8B 1.490(6)
C7B H7BA 0.9900
C7B H7BB 0.9900
C8B H8BA 0.9800
C8B H8BB 0.9800
C8B H8BC 0.9800
C10B C11B 1.503(6)
C10B H10C 0.9900
C10B H10D 0.9900
C11B H11D 0.9800
C11B H11E 0.9800
C11B H11F 0.9800

loop_
_geom_hbond_atom_site_label_D
_geom_hbond_atom_site_label_H
_geom_hbond_atom_site_label_A
_geom_hbond_distance_DH
_geom_hbond_distance_HA
_geom_hbond_distance_DA
_geom_hbond_angle_DHA
_geom_hbond_site_symmetry_A
O1A H1A O4A 0.84 1.81 2.541(4) 144.0 .
C8A H8AC O4A 0.98 2.57 3.408(5) 143.4 4_576
O1B H1B O4B 0.84 1.90 2.615(4) 142.8 .
O1B H1B O4B 0.84 2.62 3.120(4) 119.8 3_776
C8B H8BB Se1 0.98 3.13 3.905(5) 137.6 4_575
C11B H11E Se1 0.98 3.02 3.801(4) 137.1 4_575

loop_
_geom_torsion_atom_site_label_1
_geom_torsion_atom_site_label_2
_geom_torsion_atom_site_label_3
_geom_torsion_atom_site_label_4
_geom_torsion
C2A N1A C1A C5A 0.1(5)
C2A N1A C1A Se1 174.5(3)
C1A N1A C2A C3A 0.8(6)
C1A N1A C2A Br1A -176.2(3)
N1A C2A C3A C4A 0.0(6)
Br1A C2A C3A C4A 176.9(3)
N1A C2A C3A C6A -179.8(3)
Br1A C2A C3A C6A -2.9(5)
C2A C3A C4A C5A -1.6(5)
C6A C3A C4A C5A 178.2(3)
C2A C3A C4A C9A -179.3(3)
C6A C3A C4A C9A 0.5(5)
C3A C4A C5A O1A -176.5(3)
C9A C4A C5A O1A 1.3(5)
C3A C4A C5A C1A 2.4(5)
C9A C4A C5A C1A -179.8(3)
N1A C1A C5A O1A 177.2(3)
Se1 C1A C5A O1A 2.9(5)
N1A C1A C5A C4A -1.7(5)
Se1 C1A C5A C4A -176.0(3)
C7A O3A C6A O2A -2.8(5)
C7A O3A C6A C3A -179.7(3)
C2A C3A C6A O2A -85.7(5)
C4A C3A C6A O2A 94.5(5)
C2A C3A C6A O3A 91.3(4)
C4A C3A C6A O3A -88.5(4)
C6A O3A C7A C8A -170.5(3)
C10A O5A C9A O4A -4.5(6)
C10A O5A C9A C4A 176.1(3)
C5A C4A C9A O4A 1.2(5)
C3A C4A C9A O4A 178.9(4)
C5A C4A C9A O5A -179.3(3)
C3A C4A C9A O5A -1.6(5)
C9A O5A C10A C11A -160.7(4)
C2B N1B C1B C5B 1.2(5)
C2B N1B C1B Se1 -176.7(2)
C1B N1B C2B C3B -0.8(5)
C1B N1B C2B Br1B 177.9(2)
N1B C2B C3B C4B -0.8(5)
Br1B C2B C3B C4B -179.4(2)
N1B C2B C3B C6B 172.4(3)
Br1B C2B C3B C6B -6.3(4)
C2B C3B C4B C5B 2.0(5)
C6B C3B C4B C5B -170.8(3)
C2B C3B C4B C9B -177.1(3)
C6B C3B C4B C9B 10.1(5)
C3B C4B C5B O1B 178.1(3)
C9B C4B C5B O1B -2.8(5)
C3B C4B C5B C1B -1.7(5)
C9B C4B C5B C1B 177.5(3)
N1B C1B C5B O1B -179.7(3)
Se1 C1B C5B O1B -1.7(4)
N1B C1B C5B C4B 0.0(5)
Se1 C1B C5B C4B 178.1(2)
C7B O3B C6B O2B 3.2(5)
C7B O3B C6B C3B -172.2(3)
C2B C3B C6B O2B -89.5(4)
C4B C3B C6B O2B 83.2(5)
C2B C3B C6B O3B 86.0(4)
C4B C3B C6B O3B -101.3(4)
C6B O3B C7B C8B 162.6(3)
C10B O5B C9B O4B 6.8(5)
C10B O5B C9B C4B -173.6(3)
C3B C4B C9B O4B 173.5(3)
C5B C4B C9B O4B -5.6(5)
C3B C4B C9B O5B -6.1(5)
C5B C4B C9B O5B 174.8(3)
C9B O5B C10B C11B 172.3(3)
